data_1509049
loop_
_publ_author_name
'Dolle, M.'
'Galy, J.'
'Rozier, P.'

_publ_section_title
;
 Ionic diffusion mastering using crystal-chemistry parameters: tau-Cu1/2
 Ag1/2 V2 O5 structure determination and comparison with refined
 delta-Ag(x) V2 O5 and epsilon-Cu(x) V2 O5 ones
;
_journal_name_full 'Journal of Solid State Chemistry'
_journal_page_first 1481
_journal_page_last 1491
_journal_paper_doi 10.1016/j.jssc.2009.03.017
_journal_volume 182
_journal_year 2009
_chemical_formula_sum 'Ag0.84 O5 V2'
_chemical_name_systematic 'Silver vanadium oxide (0.84/2/5) - delta'
_space_group_IT_number 12
_symmetry_space_group_name_Hall '-C 2y'
_symmetry_space_group_name_H-M 'C 1 2/m 1'
_cell_angle_alpha 90
_cell_angle_beta 90.537
_cell_angle_gamma 90
_cell_formula_units_Z 4
_cell_length_a 11.77
_cell_length_b 3.6748
_cell_length_c 8.7394
_cell_volume 377.983
_citation_journal_id_ASTM JSSCBI
_cod_data_source_file silver0-1_180.cif
_cod_data_source_block Ag0.84O5V2
_cod_original_cell_volume 377.9834
_cod_database_code 1509049

loop_
_symmetry_equiv_pos_as_xyz
x,y,z
-x,y,-z
-x,-y,-z
x,-y,z
x+1/2,y+1/2,z
-x+1/2,y+1/2,-z
-x+1/2,-y+1/2,-z
x+1/2,-y+1/2,z

loop_
_atom_site_label
_atom_site_type_symbol
_atom_site_fract_x
_atom_site_fract_y
_atom_site_fract_z
_atom_site_occupancy
O4 O-2 0.2384 0.5 0.1147 1
Ag2 Ag+1 0.578 0.5 0.5336 0.2
O1 O-2 -0.0781 0.5 0.1021 1
V1 V+4 0.0658 0.5 0.165 1
O3 O-2 0.1009 0 0.1388 1
V2 V+4 0.269 0 0.1615 1
Ag1 Ag+1 0.6222 0.5 0.5227 0.64
O5 O-2 0.2878 0 0.3476 1
O2 O-2 0.0549 0.5 0.3524 1
